data_7718726
loop_
_publ_author_name
'Riethmann, Melanie'
'F&#xf6;hrenbacher, Steffen A'
'Luz, Christian'
'Ignat'ev, Nikolai V.'
'Finze, Maik'
'Radius, Udo'

_publ_section_title
;
 Tris(pentafluoroethyl)difluorophosphorane for fluoride abstraction and
 ligand exchange reactions of N-heterocyclic carbene and cyclic
 alkyl(amino)carbene copper(I) fluorides.
;
_journal_issue 23
_journal_name_full 'Dalton transactions (Cambridge, England : 2003)'
_journal_page_first 9310
_journal_page_last 9328
_journal_paper_doi 10.1039/d5dt00904a
_journal_volume 54
_journal_year 2025
_chemical_formula_moiety 'C32 H39 Cu F2 N3, C6 F18 P'
_chemical_formula_sum 'C38 H39 Cu F20 N3 P'
_chemical_formula_weight 1012.23
_space_group_crystal_system orthorhombic
_space_group_IT_number 61
_space_group_name_Hall '-P 2ac 2ab'
_space_group_name_H-M_alt 'P b c a'
_atom_sites_solution_hydrogens geom
_audit_creation_method SHELXL-2018/3
_audit_update_record
;
2025-04-16 deposited with the CCDC.	2025-05-15 downloaded from the CCDC.
;
_cell_angle_alpha 90
_cell_angle_beta 90
_cell_angle_gamma 90
_cell_formula_units_Z 8
_cell_length_a 18.63510(10)
_cell_length_b 20.20240(10)
_cell_length_c 23.25420(10)
_cell_measurement_reflns_used 49419
_cell_measurement_temperature 99.99(10)
_cell_measurement_theta_max 77.3790
_cell_measurement_theta_min 3.7690
_cell_volume 8754.60(7)
_computing_cell_refinement 'CrysAlisPro 1.171.40.61a (Rigaku OD, 2019)'
_computing_data_collection 'CrysAlisPro 1.171.40.61a (Rigaku OD, 2019)'
_computing_data_reduction 'CrysAlisPro 1.171.40.61a (Rigaku OD, 2019)'
_computing_molecular_graphics 'SHELXL-2018/3 (Sheldrick, 2018)'
_computing_publication_material 'SHELXL-2018/3 (Sheldrick, 2018)'
_computing_structure_refinement 'SHELXL-2018/3 (Sheldrick, 2018)'
_computing_structure_solution 'SHELXT 2014/5 (Sheldrick, 2014)'
_diffrn_ambient_temperature 100(2)
_diffrn_measured_fraction_theta_full 1.000
_diffrn_measured_fraction_theta_max 1.000
_diffrn_measurement_device_type 'XtaLAB Synergy, Dualflex, HyPix'
_diffrn_measurement_method '\w scans'
_diffrn_radiation_type CuK\a
_diffrn_radiation_wavelength 1.54184
_diffrn_reflns_av_R_equivalents 0.0423
_diffrn_reflns_av_unetI/netI 0.0221
_diffrn_reflns_Laue_measured_fraction_full 1.000
_diffrn_reflns_Laue_measured_fraction_max 1.000
_diffrn_reflns_limit_h_max 23
_diffrn_reflns_limit_h_min -23
_diffrn_reflns_limit_k_max 25
_diffrn_reflns_limit_k_min -24
_diffrn_reflns_limit_l_max 29
_diffrn_reflns_limit_l_min -25
_diffrn_reflns_number 89464
_diffrn_reflns_point_group_measured_fraction_full 1.000
_diffrn_reflns_point_group_measured_fraction_max 1.000
_diffrn_reflns_theta_full 72.000
_diffrn_reflns_theta_max 74.503
_diffrn_reflns_theta_min 3.745
_diffrn_source 'micro-focus sealed X-ray tube'
_exptl_absorpt_coefficient_mu 2.126
_exptl_absorpt_correction_T_max 1.000
_exptl_absorpt_correction_T_min 0.333
_exptl_absorpt_correction_type gaussian
_exptl_absorpt_process_details
;
CrysAlisPro 1.171.40.61a (Rigaku Oxford Diffraction, 2019)
Numerical absorption correction based on gaussian integration over
			a multifaceted crystal model
Empirical absorption correction using spherical harmonics,
 implemented in SCALE3 ABSPACK scaling algorithm.
;
_exptl_crystal_colour colourless
_exptl_crystal_density_diffrn 1.536
_exptl_crystal_description block
_exptl_crystal_F_000 4096
_exptl_crystal_size_max 0.298
_exptl_crystal_size_mid 0.234
_exptl_crystal_size_min 0.162
_refine_diff_density_max 0.922
_refine_diff_density_min -0.488
_refine_diff_density_rms 0.071
_refine_ls_extinction_method none
_refine_ls_goodness_of_fit_ref 1.032
_refine_ls_hydrogen_treatment constr
_refine_ls_matrix_type full
_refine_ls_number_parameters 802
_refine_ls_number_reflns 8953
_refine_ls_number_restraints 1293
_refine_ls_restrained_S_all 1.017
_refine_ls_R_factor_all 0.0559
_refine_ls_R_factor_gt 0.0529
_refine_ls_shift/su_max 0.024
_refine_ls_shift/su_mean 0.000
_refine_ls_structure_factor_coef Fsqd
_refine_ls_weighting_details 'w=1/[\s^2^(Fo^2^)+(0.0789P)^2^+11.3832P] where P=(Fo^2^+2Fc^2^)/3'
_refine_ls_weighting_scheme calc
_refine_ls_wR_factor_gt 0.1442
_refine_ls_wR_factor_ref 0.1470
_reflns_Friedel_coverage 0.000
_reflns_number_gt 8252
_reflns_number_total 8953
_reflns_threshold_expression 'I > 2\s(I)'
_cod_data_source_file d5dt00904a2.cif
_cod_data_source_block compound_24
_cod_depositor_comments 'Adding full bibliography for 7718712--7718728.cif.'
_cod_database_code 7718726
_shelx_shelxl_version_number 2018/3
_shelx_space_group_comment
;
The symmetry employed for this shelxl refinement is uniquely defined
by the following loop, which should always be used as a source of
symmetry information in preference to the above space-group names.
They are only intended as comments.
;

loop_
_space_group_symop_operation_xyz
'x, y, z'
'-x+1/2, -y, z+1/2'
'-x, y+1/2, -z+1/2'
'x+1/2, -y+1/2, -z'
'-x, -y, -z'
'x-1/2, y, -z-1/2'
'x, -y-1/2, z-1/2'
'-x-1/2, y-1/2, z'

loop_
_atom_site_label
_atom_site_type_symbol
_atom_site_fract_x
_atom_site_fract_y
_atom_site_fract_z
_atom_site_U_iso_or_equiv
_atom_site_adp_type
_atom_site_occupancy
_atom_site_site_symmetry_order
_atom_site_calc_flag
_atom_site_refinement_flags_posn
_atom_site_refinement_flags_adp
_atom_site_refinement_flags_occupancy
_atom_site_disorder_assembly
_atom_site_disorder_group
Cu1 Cu 0.51764(2) 0.77304(2) 0.31575(2) 0.02867(12) Uani 1 1 d . . . . .
C1_1 C 0.58749(11) 0.80411(10) 0.26415(9) 0.0242(4) Uani 1 1 d . . . . .
N1_1 N 0.58476(10) 0.82092(9) 0.20797(8) 0.0243(4) Uani 1 1 d . . . . .
C2_1 C 0.65221(13) 0.83788(11) 0.18770(10) 0.0289(5) Uani 1 1 d . . . . .
H2_1 H 0.663956 0.851126 0.149649 0.035 Uiso 1 1 calc R U . . .
N2_1 N 0.65757(9) 0.81116(9) 0.27880(8) 0.0243(4) Uani 1 1 d . . . . .
C3_1 C 0.69786(12) 0.83201(11) 0.23217(10) 0.0289(5) Uani 1 1 d . . . . .
H3_1 H 0.747997 0.840514 0.231690 0.035 Uiso 1 1 calc R U . . .
C4_1 C 0.51822(12) 0.82811(11) 0.17663(9) 0.0261(4) Uani 1 1 d . . . . .
C5_1 C 0.49284(13) 0.77491(11) 0.14401(10) 0.0287(5) Uani 1 1 d . . . . .
C6_1 C 0.42592(13) 0.78264(12) 0.11780(11) 0.0341(5) Uani 1 1 d . . . . .
H6_1 H 0.406501 0.747246 0.095858 0.041 Uiso 1 1 calc R U . . .
C7_1 C 0.38727(13) 0.84095(13) 0.12319(11) 0.0364(5) Uani 1 1 d . . . . .
H7_1 H 0.341381 0.844872 0.105727 0.044 Uiso 1 1 calc R U . . .
C8_1 C 0.41551(14) 0.89345(13) 0.15401(11) 0.0368(5) Uani 1 1 d . . . . .
H8_1 H 0.389210 0.933630 0.156447 0.044 Uiso 1 1 calc R U . . .
C9_1 C 0.48173(13) 0.88860(12) 0.18155(10) 0.0319(5) Uani 1 1 d . . . . .
C10_1 C 0.53564(14) 0.71153(12) 0.13558(12) 0.0342(5) Uani 1 1 d . . . . .
H10_1 H 0.581282 0.715661 0.157913 0.041 Uiso 1 1 calc R U . . .
C11_1 C 0.49614(19) 0.65142(15) 0.1573(2) 0.0706(12) Uani 1 1 d . . . . .
H11A_1 H 0.449906 0.647730 0.137446 0.106 Uiso 1 1 calc R U . . .
H11B_1 H 0.487988 0.655741 0.198735 0.106 Uiso 1 1 calc R U . . .
H11C_1 H 0.524836 0.611707 0.149738 0.106 Uiso 1 1 calc R U . . .
C12_1 C 0.5551(2) 0.7036(2) 0.07191(15) 0.0650(10) Uani 1 1 d . . . . .
H12A_1 H 0.511306 0.696805 0.049385 0.098 Uiso 1 1 calc R U . . .
H12B_1 H 0.586939 0.665382 0.067196 0.098 Uiso 1 1 calc R U . . .
H12C_1 H 0.579623 0.743661 0.058429 0.098 Uiso 1 1 calc R U . . .
C13_1 C 0.51125(15) 0.94685(13) 0.21544(12) 0.0404(6) Uani 1 1 d . . . . .
H13_1 H 0.560276 0.934381 0.229161 0.049 Uiso 1 1 calc R U . . .
C14_1 C 0.4655(2) 0.96055(19) 0.26822(15) 0.0647(9) Uani 1 1 d . . . . .
H14A_1 H 0.417227 0.973971 0.256119 0.097 Uiso 1 1 calc R U . . .
H14B_1 H 0.487362 0.996139 0.290851 0.097 Uiso 1 1 calc R U . . .
H14C_1 H 0.462261 0.920389 0.291711 0.097 Uiso 1 1 calc R U . . .
C15_1 C 0.5190(2) 1.00874(16) 0.17788(16) 0.0597(9) Uani 1 1 d . . . . .
H15A_1 H 0.550309 0.998868 0.145115 0.089 Uiso 1 1 calc R U . . .
H15B_1 H 0.540045 1.044639 0.200679 0.089 Uiso 1 1 calc R U . . .
H15C_1 H 0.471673 1.022314 0.163829 0.089 Uiso 1 1 calc R U . . .
C16_1 C 0.68204(11) 0.80188(11) 0.33712(9) 0.0263(4) Uani 1 1 d . . . . .
C17_1 C 0.67190(12) 0.85359(12) 0.37650(10) 0.0314(5) Uani 1 1 d . . . . .
C18_1 C 0.69140(14) 0.84211(14) 0.43332(11) 0.0365(5) Uani 1 1 d . . . . .
H18_1 H 0.685212 0.876077 0.461126 0.044 Uiso 1 1 calc R U . . .
C19_1 C 0.71969(15) 0.78178(14) 0.44978(11) 0.0383(6) Uani 1 1 d . . . . .
H19_1 H 0.731953 0.774416 0.488909 0.046 Uiso 1 1 calc R U . . .
C20_1 C 0.73029(14) 0.73220(12) 0.40995(11) 0.0349(5) Uani 1 1 d . . . . .
H20_1 H 0.750941 0.691484 0.421940 0.042 Uiso 1 1 calc R U . . .
C21_1 C 0.71131(12) 0.74062(12) 0.35249(10) 0.0290(5) Uani 1 1 d . . . . .
C22_1 C 0.64255(16) 0.92057(13) 0.35844(12) 0.0421(6) Uani 1 1 d . . . . .
H22_1 H 0.620038 0.915341 0.319663 0.050 Uiso 1 1 calc R U . . .
C23_1 C 0.5846(2) 0.94565(19) 0.39984(16) 0.0643(10) Uani 1 1 d . . . . .
H23A_1 H 0.566265 0.988298 0.386201 0.096 Uiso 1 1 calc R U . . .
H23B_1 H 0.605357 0.951144 0.438285 0.096 Uiso 1 1 calc R U . . .
H23C_1 H 0.545283 0.913537 0.401528 0.096 Uiso 1 1 calc R U . . .
C24_1 C 0.7037(2) 0.97042(15) 0.35284(16) 0.0591(8) Uani 1 1 d . . . . .
H24A_1 H 0.737583 0.955215 0.323421 0.089 Uiso 1 1 calc R U . . .
H24B_1 H 0.728636 0.974424 0.389800 0.089 Uiso 1 1 calc R U . . .
H24C_1 H 0.684259 1.013626 0.341722 0.089 Uiso 1 1 calc R U . . .
C25_1 C 0.71965(14) 0.68384(12) 0.30983(11) 0.0335(5) Uani 1 1 d . . . . .
H25_1 H 0.705936 0.700498 0.270851 0.040 Uiso 1 1 calc R U . . .
C26_1 C 0.79791(16) 0.66081(14) 0.30730(13) 0.0453(6) Uani 1 1 d . . . . .
H26A_1 H 0.802752 0.625779 0.278410 0.068 Uiso 1 1 calc R U . . .
H26B_1 H 0.812300 0.643698 0.345008 0.068 Uiso 1 1 calc R U . . .
H26C_1 H 0.828737 0.698231 0.296862 0.068 Uiso 1 1 calc R U . . .
C27_1 C 0.6690(2) 0.62723(15) 0.32552(14) 0.0535(8) Uani 1 1 d . . . . .
H27A_1 H 0.674859 0.591031 0.297854 0.080 Uiso 1 1 calc R U . . .
H27B_1 H 0.619325 0.643083 0.324510 0.080 Uiso 1 1 calc R U . . .
H27C_1 H 0.680345 0.611234 0.364251 0.080 Uiso 1 1 calc R U . . .
N1_2 N 0.45681(11) 0.73480(10) 0.37325(9) 0.0341(4) Uani 1 1 d . . . . .
F1_2 F 0.55492(9) 0.71839(10) 0.42607(8) 0.0533(5) Uani 1 1 d . . . . .
C2_2 C 0.44607(17) 0.68068(13) 0.46454(12) 0.0437(6) Uani 1 1 d . . . . .
H2_2 H 0.468728 0.664198 0.498216 0.052 Uiso 1 1 calc R U . . .
F2_2 F 0.35998(9) 0.75443(12) 0.31879(8) 0.0568(5) Uani 1 1 d . . . . .
C3_2 C 0.37327(17) 0.67546(13) 0.45657(13) 0.0473(7) Uani 1 1 d . . . . .
H3_2 H 0.344557 0.654713 0.485119 0.057 Uiso 1 1 calc R U . . .
C4_2 C 0.34150(17) 0.70009(16) 0.40747(14) 0.0506(7) Uani 1 1 d . . . . .
H4_2 H 0.291182 0.696958 0.401478 0.061 Uiso 1 1 calc R U . . .
C5_2 C 0.38565(15) 0.72931(14) 0.36760(12) 0.0400(6) Uani 1 1 d . . . . .
C1_2 C 0.48453(15) 0.71081(13) 0.42159(12) 0.0384(6) Uani 1 1 d . . . . .
C1_3 C 0.19713(18) 0.54207(17) 0.39380(18) 0.0386(7) Uani 0.8566(14) 1 d . U P A 1
C2_3 C 0.2169(2) 0.5586(2) 0.33247(19) 0.0499(8) Uani 0.8566(14) 1 d . U P A 1
C3_3 C 0.32623(19) 0.43347(17) 0.48237(15) 0.0433(6) Uani 0.8566(14) 1 d . U P A 1
C4_3 C 0.3867(2) 0.47087(19) 0.51099(16) 0.0489(7) Uani 0.8566(14) 1 d . U P A 1
C5_3 C 0.19099(19) 0.40715(14) 0.43287(14) 0.0360(6) Uani 0.8566(14) 1 d . U P A 1
C6_3 C 0.1284(2) 0.39868(16) 0.47542(16) 0.0393(7) Uani 0.8566(14) 1 d . U P A 1
F1_3 F 0.21893(10) 0.50922(10) 0.49469(8) 0.0380(4) Uani 0.8566(14) 1 d . U P A 1
F2_3 F 0.29380(12) 0.45350(11) 0.37889(10) 0.0429(5) Uani 0.8566(14) 1 d . U P A 1
F3_3 F 0.31361(10) 0.54331(8) 0.43637(7) 0.0360(4) Uani 0.8566(14) 1 d . U P A 1
F4_3 F 0.12656(10) 0.52493(10) 0.39209(10) 0.0452(5) Uani 0.8566(14) 1 d . U P A 1
F5_3 F 0.19978(11) 0.60312(9) 0.42014(9) 0.0469(5) Uani 0.8566(14) 1 d . U P A 1
F6_3 F 0.28358(16) 0.57925(14) 0.32634(12) 0.0572(7) Uani 0.8566(14) 1 d . U P A 1
F7_3 F 0.17335(15) 0.60651(14) 0.31196(12) 0.0699(7) Uani 0.8566(14) 1 d . U P A 1
F8_3 F 0.20607(14) 0.50787(14) 0.29824(10) 0.0608(6) Uani 0.8566(14) 1 d . U P A 1
F9_3 F 0.36356(14) 0.38554(11) 0.45112(10) 0.0559(6) Uani 0.8566(14) 1 d . U P A 1
F10_3 F 0.29178(11) 0.40214(10) 0.52693(9) 0.0519(5) Uani 0.8566(14) 1 d . U P A 1
F11_3 F 0.42333(12) 0.43061(12) 0.54623(9) 0.0551(5) Uani 0.8566(14) 1 d . U P A 1
F12_3 F 0.43394(12) 0.49540(15) 0.47432(12) 0.0639(6) Uani 0.8566(14) 1 d . U P A 1
F13_3 F 0.35867(15) 0.52066(11) 0.54299(10) 0.0581(6) Uani 0.8566(14) 1 d . U P A 1
F14_3 F 0.16068(12) 0.40492(10) 0.37923(9) 0.0491(5) Uani 0.8566(14) 1 d . U P A 1
F15_3 F 0.22841(11) 0.34918(9) 0.43649(11) 0.0531(5) Uani 0.8566(14) 1 d . U P A 1
F16_3 F 0.14998(12) 0.39006(13) 0.52900(10) 0.0551(5) Uani 0.8566(14) 1 d . U P A 1
F17_3 F 0.08946(15) 0.34494(11) 0.46046(12) 0.0636(6) Uani 0.8566(14) 1 d . U P A 1
F18_3 F 0.08302(12) 0.44938(13) 0.47502(11) 0.0412(5) Uani 0.8566(14) 1 d . U P A 1
P1_3 P 0.25708(4) 0.48241(4) 0.43692(3) 0.02683(17) Uani 0.8566(14) 1 d . U P A 1
C1_4 C 0.2095(12) 0.5350(11) 0.4172(11) 0.0392(14) Uani 0.1434(14) 1 d . U P A 2
C2_4 C 0.2122(10) 0.5399(8) 0.3574(14) 0.0515(15) Uani 0.1434(14) 1 d D U P A 2
C3_4 C 0.3284(11) 0.4882(10) 0.4741(9) 0.0451(13) Uani 0.1434(14) 1 d . U P A 2
C4_4 C 0.3913(12) 0.4293(13) 0.4893(10) 0.0511(14) Uani 0.1434(14) 1 d . U P A 2
C5_4 C 0.1535(14) 0.4040(10) 0.4294(10) 0.0428(14) Uani 0.1434(14) 1 d . U P A 2
C6_4 C 0.0975(14) 0.3913(13) 0.4755(12) 0.0475(18) Uani 0.1434(14) 1 d . U P A 2
F1_4 F 0.2029(6) 0.4779(7) 0.5085(5) 0.040(2) Uani 0.1434(14) 1 d . U P A 2
F2_4 F 0.2757(8) 0.4321(6) 0.3906(6) 0.044(2) Uani 0.1434(14) 1 d . U P A 2
F3_4 F 0.2599(7) 0.3793(6) 0.4765(6) 0.055(2) Uani 0.1434(14) 1 d . U P A 2
F4_4 F 0.1355(6) 0.5426(6) 0.4279(6) 0.043(2) Uani 0.1434(14) 1 d . U P A 2
F5_4 F 0.2389(6) 0.5882(5) 0.4471(5) 0.0386(18) Uani 0.1434(14) 1 d . U P A 2
F6_4 F 0.2900(10) 0.5544(9) 0.3349(9) 0.061(3) Uani 0.1434(14) 1 d D U P A 2
F7_4 F 0.1911(8) 0.6146(7) 0.3455(7) 0.057(2) Uani 0.1434(14) 1 d D U P A 2
F8_4 F 0.2167(10) 0.4777(8) 0.3131(7) 0.064(3) Uani 0.1434(14) 1 d D U P A 2
F9_4 F 0.3588(7) 0.5295(6) 0.4290(5) 0.048(2) Uani 0.1434(14) 1 d . U P A 2
F10_4 F 0.3211(6) 0.5318(6) 0.5227(5) 0.041(2) Uani 0.1434(14) 1 d . U P A 2
F11_4 F 0.3891(8) 0.3753(8) 0.4728(7) 0.0599(18) Uani 0.1434(14) 1 d . U P A 2
F12_4 F 0.4283(9) 0.4552(9) 0.4566(7) 0.067(2) Uani 0.1434(14) 1 d . U P A 2
F13_4 F 0.3821(9) 0.4133(7) 0.5398(6) 0.0579(16) Uani 0.1434(14) 1 d . U P A 2
F14_4 F 0.1157(8) 0.4306(7) 0.3835(5) 0.051(2) Uani 0.1434(14) 1 d . U P A 2
F15_4 F 0.1722(8) 0.3446(6) 0.4073(6) 0.059(2) Uani 0.1434(14) 1 d . U P A 2
F16_4 F 0.1247(8) 0.3572(8) 0.5179(7) 0.060(2) Uani 0.1434(14) 1 d . U P A 2
F17_4 F 0.0433(9) 0.3505(7) 0.4538(7) 0.058(2) Uani 0.1434(14) 1 d . U P A 2
F18_4 F 0.0624(9) 0.4447(9) 0.4912(8) 0.048(3) Uani 0.1434(14) 1 d . U P A 2
P1_4 P 0.2377(3) 0.4518(3) 0.4500(2) 0.0378(9) Uani 0.1434(14) 1 d . U P A 2

loop_
_atom_site_aniso_label
_atom_site_aniso_U_11
_atom_site_aniso_U_22
_atom_site_aniso_U_33
_atom_site_aniso_U_23
_atom_site_aniso_U_13
_atom_site_aniso_U_12
Cu1 0.02691(19) 0.0338(2) 0.02532(19) 0.00236(13) 0.00430(12) -0.00478(13)
C1_1 0.0254(10) 0.0220(9) 0.0252(10) 0.0000(8) 0.0015(8) 0.0007(8)
N1_1 0.0261(9) 0.0237(8) 0.0230(9) 0.0032(7) 0.0020(7) 0.0009(7)
C2_1 0.0324(11) 0.0289(11) 0.0255(11) 0.0056(8) 0.0058(9) -0.0014(9)
N2_1 0.0244(8) 0.0231(8) 0.0254(9) 0.0019(7) 0.0013(7) -0.0018(7)
C3_1 0.0271(10) 0.0279(11) 0.0317(11) 0.0031(9) 0.0050(9) -0.0027(8)
C4_1 0.0265(11) 0.0283(11) 0.0236(10) 0.0043(8) 0.0008(8) 0.0035(8)
C5_1 0.0315(11) 0.0255(11) 0.0291(11) 0.0034(8) 0.0005(9) 0.0027(8)
C6_1 0.0326(12) 0.0338(12) 0.0358(13) 0.0007(10) -0.0049(10) 0.0008(9)
C7_1 0.0309(12) 0.0419(13) 0.0366(13) 0.0051(10) -0.0035(10) 0.0081(10)
C8_1 0.0377(13) 0.0357(12) 0.0370(13) 0.0006(10) -0.0010(10) 0.0132(10)
C9_1 0.0374(13) 0.0298(12) 0.0284(11) -0.0001(9) 0.0019(9) 0.0081(9)
C10_1 0.0340(12) 0.0251(11) 0.0434(14) -0.0023(10) -0.0055(10) 0.0031(9)
C11_1 0.0505(18) 0.0305(15) 0.131(4) 0.0186(19) 0.012(2) 0.0050(13)
C12_1 0.079(2) 0.065(2) 0.0508(18) -0.0117(16) -0.0020(17) 0.0402(19)
C13_1 0.0481(15) 0.0308(12) 0.0424(14) -0.0076(11) -0.0048(11) 0.0107(11)
C14_1 0.078(2) 0.063(2) 0.0537(19) -0.0256(16) 0.0065(17) 0.0101(18)
C15_1 0.081(3) 0.0332(15) 0.064(2) -0.0014(14) -0.0106(18) -0.0017(15)
C16_1 0.0240(10) 0.0291(11) 0.0257(10) 0.0013(8) 0.0003(8) -0.0057(8)
C17_1 0.0288(11) 0.0333(12) 0.0322(12) -0.0044(9) -0.0005(9) -0.0044(9)
C18_1 0.0369(13) 0.0446(14) 0.0281(12) -0.0065(10) 0.0006(10) -0.0074(11)
C19_1 0.0390(13) 0.0500(15) 0.0260(11) 0.0007(10) -0.0042(10) -0.0139(11)
C20_1 0.0371(13) 0.0353(12) 0.0325(12) 0.0073(10) -0.0070(10) -0.0083(10)
C21_1 0.0295(11) 0.0292(11) 0.0283(11) 0.0033(9) -0.0044(9) -0.0055(9)
C22_1 0.0499(15) 0.0355(13) 0.0408(14) -0.0101(11) -0.0085(12) 0.0064(11)
C23_1 0.062(2) 0.066(2) 0.065(2) -0.0253(18) -0.0048(17) 0.0235(17)
C24_1 0.077(2) 0.0359(15) 0.065(2) 0.0056(14) -0.0084(18) -0.0063(15)
C25_1 0.0413(13) 0.0264(11) 0.0327(12) 0.0027(9) -0.0077(10) -0.0009(10)
C26_1 0.0504(16) 0.0349(13) 0.0505(16) -0.0057(12) -0.0107(13) 0.0097(12)
C27_1 0.069(2) 0.0414(16) 0.0498(17) -0.0030(13) -0.0030(15) -0.0211(15)
N1_2 0.0344(10) 0.0355(11) 0.0323(10) -0.0015(8) 0.0077(9) -0.0076(8)
F1_2 0.0383(9) 0.0782(12) 0.0435(9) 0.0202(8) 0.0027(7) -0.0049(8)
C2_2 0.0575(17) 0.0344(13) 0.0392(14) 0.0034(11) 0.0174(12) -0.0017(12)
F2_2 0.0363(9) 0.0858(13) 0.0483(10) 0.0030(9) -0.0014(7) -0.0127(9)
C3_2 0.0614(18) 0.0309(12) 0.0497(16) -0.0028(11) 0.0274(14) -0.0117(12)
C4_2 0.0428(15) 0.0508(16) 0.0581(18) -0.0119(14) 0.0173(13) -0.0191(13)
C5_2 0.0375(13) 0.0456(15) 0.0369(13) -0.0055(11) 0.0064(11) -0.0117(11)
C1_2 0.0435(14) 0.0356(13) 0.0360(13) 0.0015(10) 0.0103(11) -0.0031(10)
C1_3 0.0378(14) 0.0376(14) 0.0405(16) 0.0066(13) 0.0025(13) 0.0045(11)
C2_3 0.0517(17) 0.0522(17) 0.0459(17) 0.0143(15) 0.0012(14) 0.0015(14)
C3_3 0.0456(14) 0.0416(13) 0.0426(14) 0.0081(12) -0.0020(12) 0.0006(12)
C4_3 0.0482(16) 0.0530(16) 0.0457(16) 0.0120(13) -0.0077(13) -0.0045(13)
C5_3 0.0373(14) 0.0240(11) 0.0468(14) -0.0034(11) 0.0016(12) 0.0016(11)
C6_3 0.0374(15) 0.0300(13) 0.0507(15) 0.0022(12) -0.0016(14) -0.0066(12)
F1_3 0.0476(10) 0.0347(9) 0.0317(9) -0.0062(7) 0.0081(8) -0.0098(8)
F2_3 0.0447(12) 0.0376(12) 0.0464(12) -0.0070(9) 0.0149(9) 0.0038(9)
F3_3 0.0375(10) 0.0298(8) 0.0408(9) 0.0039(7) 0.0039(7) -0.0051(7)
F4_3 0.0338(9) 0.0518(11) 0.0500(12) 0.0173(9) -0.0018(8) 0.0050(8)
F5_3 0.0516(11) 0.0295(9) 0.0597(12) 0.0017(8) 0.0087(10) 0.0047(8)
F6_3 0.0597(14) 0.0677(18) 0.0443(13) 0.0146(12) 0.0080(10) -0.0081(13)
F7_3 0.0800(17) 0.0761(16) 0.0537(14) 0.0304(12) -0.0005(12) 0.0213(13)
F8_3 0.0707(15) 0.0649(15) 0.0468(12) 0.0051(11) -0.0146(11) 0.0034(12)
F9_3 0.0662(14) 0.0511(12) 0.0503(12) -0.0088(10) -0.0099(10) 0.0226(10)
F10_3 0.0473(11) 0.0523(11) 0.0560(12) 0.0276(9) -0.0089(9) -0.0101(9)
F11_3 0.0456(11) 0.0682(13) 0.0517(12) 0.0155(10) -0.0184(9) -0.0050(10)
F12_3 0.0418(11) 0.0744(16) 0.0754(16) 0.0169(13) 0.0041(10) -0.0141(11)
F13_3 0.0797(16) 0.0472(11) 0.0474(12) -0.0081(9) -0.0062(11) -0.0029(11)
F14_3 0.0529(12) 0.0500(11) 0.0444(11) -0.0186(9) -0.0036(9) -0.0093(9)
F15_3 0.0526(11) 0.0226(8) 0.0841(15) -0.0014(9) 0.0045(10) 0.0043(8)
F16_3 0.0472(11) 0.0653(14) 0.0526(12) 0.0279(11) -0.0022(9) -0.0108(10)
F17_3 0.0560(13) 0.0383(11) 0.0965(17) -0.0107(11) 0.0122(13) -0.0204(11)
F18_3 0.0347(12) 0.0419(10) 0.0469(14) 0.0013(10) 0.0042(9) -0.0006(9)
P1_3 0.0310(4) 0.0226(4) 0.0269(3) 0.0007(3) 0.0001(3) 0.0018(3)
C1_4 0.041(3) 0.033(3) 0.044(3) 0.005(2) 0.002(3) 0.002(2)
C2_4 0.052(3) 0.053(3) 0.049(3) 0.012(3) 0.000(3) 0.005(3)
C3_4 0.046(2) 0.044(2) 0.046(2) 0.007(2) -0.001(2) 0.001(2)
C4_4 0.050(3) 0.054(3) 0.050(3) 0.008(3) -0.008(3) 0.003(3)
C5_4 0.044(3) 0.031(3) 0.053(3) 0.000(2) 0.003(3) -0.004(3)
C6_4 0.046(3) 0.040(3) 0.056(3) 0.004(3) 0.003(3) -0.008(3)
F1_4 0.046(4) 0.044(5) 0.032(4) -0.003(4) 0.005(4) -0.015(4)
F2_4 0.055(5) 0.024(4) 0.052(4) 0.002(4) 0.028(4) 0.005(4)
F3_4 0.056(4) 0.054(4) 0.056(4) 0.027(4) 0.001(4) 0.019(4)
F4_4 0.040(4) 0.034(4) 0.055(5) 0.013(4) 0.003(4) 0.002(3)
F5_4 0.037(4) 0.032(3) 0.047(4) -0.002(3) 0.003(4) 0.002(3)
F6_4 0.056(4) 0.061(6) 0.064(5) 0.026(5) 0.002(4) 0.005(5)
F7_4 0.055(4) 0.056(4) 0.059(4) 0.017(4) 0.001(4) 0.007(4)
F8_4 0.071(6) 0.064(5) 0.059(5) 0.013(5) -0.015(5) 0.006(5)
F9_4 0.038(5) 0.051(5) 0.056(5) 0.013(4) 0.005(4) -0.004(4)
F10_4 0.027(4) 0.052(5) 0.044(4) 0.005(4) -0.021(4) 0.000(4)
F11_4 0.060(3) 0.063(3) 0.057(3) 0.007(3) -0.012(3) 0.012(3)
F12_4 0.059(4) 0.075(5) 0.066(5) 0.007(4) 0.004(4) 0.004(4)
F13_4 0.058(3) 0.060(3) 0.055(3) 0.013(3) -0.010(3) 0.001(3)
F14_4 0.055(5) 0.050(4) 0.049(4) -0.001(4) -0.002(4) -0.008(4)
F15_4 0.062(4) 0.044(4) 0.073(5) -0.019(4) 0.002(4) -0.004(4)
F16_4 0.054(5) 0.056(5) 0.071(5) 0.024(4) 0.002(4) -0.012(4)
F17_4 0.055(5) 0.045(5) 0.074(5) 0.003(4) 0.002(5) -0.019(5)
F18_4 0.044(6) 0.044(5) 0.057(6) -0.001(5) 0.006(5) -0.008(4)
P1_4 0.0437(18) 0.0275(17) 0.0422(18) 0.0048(16) 0.0063(16) 0.0040(16)

loop_
_atom_type_symbol
_atom_type_description
_atom_type_scat_dispersion_real
_atom_type_scat_dispersion_imag
_atom_type_scat_source
C C 0.0181 0.0091 'International Tables Vol C Tables 4.2.6.8 and 6.1.1.4'
H H 0.0000 0.0000 'International Tables Vol C Tables 4.2.6.8 and 6.1.1.4'
N N 0.0311 0.0180 'International Tables Vol C Tables 4.2.6.8 and 6.1.1.4'
F F 0.0727 0.0534 'International Tables Vol C Tables 4.2.6.8 and 6.1.1.4'
P P 0.2955 0.4335 'International Tables Vol C Tables 4.2.6.8 and 6.1.1.4'
Cu Cu -1.9646 0.5888 'International Tables Vol C Tables 4.2.6.8 and 6.1.1.4'

loop_
_geom_angle_atom_site_label_1
_geom_angle_atom_site_label_2
_geom_angle_atom_site_label_3
_geom_angle
_geom_angle_site_symmetry_1
_geom_angle_site_symmetry_3
_geom_angle_publ_flag
C1_1 Cu1 N1_2 172.20(10) . . ?
N1_1 C1_1 N2_1 104.62(18) . . ?
N1_1 C1_1 Cu1 132.52(16) . . ?
N2_1 C1_1 Cu1 122.79(16) . . ?
C1_1 N1_1 C2_1 110.93(18) . . ?
C1_1 N1_1 C4_1 123.03(18) . . ?
C2_1 N1_1 C4_1 125.57(18) . . ?
C3_1 C2_1 N1_1 106.89(19) . . ?
C3_1 C2_1 H2_1 126.6 . . ?
N1_1 C2_1 H2_1 126.6 . . ?
C1_1 N2_1 C3_1 110.93(18) . . ?
C1_1 N2_1 C16_1 121.75(18) . . ?
C3_1 N2_1 C16_1 127.17(18) . . ?
C2_1 C3_1 N2_1 106.62(19) . . ?
C2_1 C3_1 H3_1 126.7 . . ?
N2_1 C3_1 H3_1 126.7 . . ?
C5_1 C4_1 C9_1 123.4(2) . . ?
C5_1 C4_1 N1_1 119.1(2) . . ?
C9_1 C4_1 N1_1 117.5(2) . . ?
C6_1 C5_1 C4_1 116.9(2) . . ?
C6_1 C5_1 C10_1 120.4(2) . . ?
C4_1 C5_1 C10_1 122.7(2) . . ?
C7_1 C6_1 C5_1 121.3(2) . . ?
C7_1 C6_1 H6_1 119.4 . . ?
C5_1 C6_1 H6_1 119.4 . . ?
C8_1 C7_1 C6_1 120.0(2) . . ?
C8_1 C7_1 H7_1 120.0 . . ?
C6_1 C7_1 H7_1 120.0 . . ?
C7_1 C8_1 C9_1 121.4(2) . . ?
C7_1 C8_1 H8_1 119.3 . . ?
C9_1 C8_1 H8_1 119.3 . . ?
C8_1 C9_1 C4_1 116.9(2) . . ?
C8_1 C9_1 C13_1 120.3(2) . . ?
C4_1 C9_1 C13_1 122.8(2) . . ?
C11_1 C10_1 C5_1 112.3(2) . . ?
C11_1 C10_1 C12_1 110.8(3) . . ?
C5_1 C10_1 C12_1 109.7(2) . . ?
C11_1 C10_1 H10_1 108.0 . . ?
C5_1 C10_1 H10_1 108.0 . . ?
C12_1 C10_1 H10_1 108.0 . . ?
C10_1 C11_1 H11A_1 109.5 . . ?
C10_1 C11_1 H11B_1 109.5 . . ?
H11A_1 C11_1 H11B_1 109.5 . . ?
C10_1 C11_1 H11C_1 109.5 . . ?
H11A_1 C11_1 H11C_1 109.5 . . ?
H11B_1 C11_1 H11C_1 109.5 . . ?
C10_1 C12_1 H12A_1 109.5 . . ?
C10_1 C12_1 H12B_1 109.5 . . ?
H12A_1 C12_1 H12B_1 109.5 . . ?
C10_1 C12_1 H12C_1 109.5 . . ?
H12A_1 C12_1 H12C_1 109.5 . . ?
H12B_1 C12_1 H12C_1 109.5 . . ?
C9_1 C13_1 C14_1 110.9(3) . . ?
C9_1 C13_1 C15_1 111.8(2) . . ?
C14_1 C13_1 C15_1 111.4(3) . . ?
C9_1 C13_1 H13_1 107.5 . . ?
C14_1 C13_1 H13_1 107.5 . . ?
C15_1 C13_1 H13_1 107.5 . . ?
C13_1 C14_1 H14A_1 109.5 . . ?
C13_1 C14_1 H14B_1 109.5 . . ?
H14A_1 C14_1 H14B_1 109.5 . . ?
C13_1 C14_1 H14C_1 109.5 . . ?
H14A_1 C14_1 H14C_1 109.5 . . ?
H14B_1 C14_1 H14C_1 109.5 . . ?
C13_1 C15_1 H15A_1 109.5 . . ?
C13_1 C15_1 H15B_1 109.5 . . ?
H15A_1 C15_1 H15B_1 109.5 . . ?
C13_1 C15_1 H15C_1 109.5 . . ?
H15A_1 C15_1 H15C_1 109.5 . . ?
H15B_1 C15_1 H15C_1 109.5 . . ?
C21_1 C16_1 C17_1 123.0(2) . . ?
C21_1 C16_1 N2_1 118.6(2) . . ?
C17_1 C16_1 N2_1 118.3(2) . . ?
C18_1 C17_1 C16_1 117.5(2) . . ?
C18_1 C17_1 C22_1 120.4(2) . . ?
C16_1 C17_1 C22_1 122.1(2) . . ?
C19_1 C18_1 C17_1 120.7(2) . . ?
C19_1 C18_1 H18_1 119.7 . . ?
C17_1 C18_1 H18_1 119.7 . . ?
C20_1 C19_1 C18_1 120.6(2) . . ?
C20_1 C19_1 H19_1 119.7 . . ?
C18_1 C19_1 H19_1 119.7 . . ?
C19_1 C20_1 C21_1 121.3(2) . . ?
C19_1 C20_1 H20_1 119.3 . . ?
C21_1 C20_1 H20_1 119.3 . . ?
C20_1 C21_1 C16_1 116.9(2) . . ?
C20_1 C21_1 C25_1 120.4(2) . . ?
C16_1 C21_1 C25_1 122.6(2) . . ?
C17_1 C22_1 C24_1 110.0(2) . . ?
C17_1 C22_1 C23_1 112.0(3) . . ?
C24_1 C22_1 C23_1 111.2(3) . . ?
C17_1 C22_1 H22_1 107.8 . . ?
C24_1 C22_1 H22_1 107.8 . . ?
C23_1 C22_1 H22_1 107.8 . . ?
C22_1 C23_1 H23A_1 109.5 . . ?
C22_1 C23_1 H23B_1 109.5 . . ?
H23A_1 C23_1 H23B_1 109.5 . . ?
C22_1 C23_1 H23C_1 109.5 . . ?
H23A_1 C23_1 H23C_1 109.5 . . ?
H23B_1 C23_1 H23C_1 109.5 . . ?
C22_1 C24_1 H24A_1 109.5 . . ?
C22_1 C24_1 H24B_1 109.5 . . ?
H24A_1 C24_1 H24B_1 109.5 . . ?
C22_1 C24_1 H24C_1 109.5 . . ?
H24A_1 C24_1 H24C_1 109.5 . . ?
H24B_1 C24_1 H24C_1 109.5 . . ?
C21_1 C25_1 C27_1 110.2(2) . . ?
C21_1 C25_1 C26_1 110.5(2) . . ?
C27_1 C25_1 C26_1 111.7(2) . . ?
C21_1 C25_1 H25_1 108.1 . . ?
C27_1 C25_1 H25_1 108.1 . . ?
C26_1 C25_1 H25_1 108.1 . . ?
C25_1 C26_1 H26A_1 109.5 . . ?
C25_1 C26_1 H26B_1 109.5 . . ?
H26A_1 C26_1 H26B_1 109.5 . . ?
C25_1 C26_1 H26C_1 109.5 . . ?
H26A_1 C26_1 H26C_1 109.5 . . ?
H26B_1 C26_1 H26C_1 109.5 . . ?
C25_1 C27_1 H27A_1 109.5 . . ?
C25_1 C27_1 H27B_1 109.5 . . ?
H27A_1 C27_1 H27B_1 109.5 . . ?
C25_1 C27_1 H27C_1 109.5 . . ?
H27A_1 C27_1 H27C_1 109.5 . . ?
H27B_1 C27_1 H27C_1 109.5 . . ?
C1_2 N1_2 C5_2 116.0(2) . . ?
C1_2 N1_2 Cu1 120.50(18) . . ?
C5_2 N1_2 Cu1 123.49(19) . . ?
C1_2 C2_2 C3_2 116.9(3) . . ?
C1_2 C2_2 H2_2 121.6 . . ?
C3_2 C2_2 H2_2 121.6 . . ?
C2_2 C3_2 C4_2 120.5(3) . . ?
C2_2 C3_2 H3_2 119.7 . . ?
C4_2 C3_2 H3_2 119.7 . . ?
C5_2 C4_2 C3_2 117.2(3) . . ?
C5_2 C4_2 H4_2 121.4 . . ?
C3_2 C4_2 H4_2 121.4 . . ?
F2_2 C5_2 N1_2 114.1(2) . . ?
F2_2 C5_2 C4_2 121.6(3) . . ?
N1_2 C5_2 C4_2 124.3(3) . . ?
F1_2 C1_2 N1_2 114.2(2) . . ?
F1_2 C1_2 C2_2 120.8(3) . . ?
N1_2 C1_2 C2_2 125.1(3) . . ?
F4_3 C1_3 F5_3 106.0(3) . . ?
F4_3 C1_3 C2_3 105.3(3) . . ?
F5_3 C1_3 C2_3 102.3(3) . . ?
F4_3 C1_3 P1_3 114.6(2) . . ?
F5_3 C1_3 P1_3 107.9(3) . . ?
C2_3 C1_3 P1_3 119.3(3) . . ?
F8_3 C2_3 F6_3 109.0(3) . . ?
F8_3 C2_3 F7_3 104.6(3) . . ?
F6_3 C2_3 F7_3 107.6(3) . . ?
F8_3 C2_3 C1_3 111.2(3) . . ?
F6_3 C2_3 C1_3 113.7(3) . . ?
F7_3 C2_3 C1_3 110.2(3) . . ?
F10_3 C3_3 F9_3 107.8(3) . . ?
F10_3 C3_3 C4_3 104.3(3) . . ?
F9_3 C3_3 C4_3 101.8(3) . . ?
F10_3 C3_3 P1_3 109.6(2) . . ?
F9_3 C3_3 P1_3 113.7(2) . . ?
C4_3 C3_3 P1_3 118.8(2) . . ?
F12_3 C4_3 F11_3 106.5(3) . . ?
F12_3 C4_3 F13_3 109.4(3) . . ?
F11_3 C4_3 F13_3 108.1(3) . . ?
F12_3 C4_3 C3_3 113.6(3) . . ?
F11_3 C4_3 C3_3 110.2(3) . . ?
F13_3 C4_3 C3_3 108.9(3) . . ?
F15_3 C5_3 F14_3 103.8(2) . . ?
F15_3 C5_3 C6_3 104.6(3) . . ?
F14_3 C5_3 C6_3 105.6(3) . . ?
F15_3 C5_3 P1_3 110.0(2) . . ?
F14_3 C5_3 P1_3 109.2(2) . . ?
C6_3 C5_3 P1_3 122.1(2) . . ?
F16_3 C6_3 F18_3 107.6(3) . . ?
F16_3 C6_3 F17_3 107.5(3) . . ?
F18_3 C6_3 F17_3 106.1(3) . . ?
F16_3 C6_3 C5_3 112.9(3) . . ?
F18_3 C6_3 C5_3 113.1(3) . . ?
F17_3 C6_3 C5_3 109.3(3) . . ?
F1_3 P1_3 F3_3 92.19(10) . . ?
F1_3 P1_3 F2_3 178.23(13) . . ?
F3_3 P1_3 F2_3 89.58(11) . . ?
F1_3 P1_3 C1_3 88.15(14) . . ?
F3_3 P1_3 C1_3 84.13(13) . . ?
F2_3 P1_3 C1_3 92.12(15) . . ?
F1_3 P1_3 C3_3 90.58(13) . . ?
F3_3 P1_3 C3_3 87.67(12) . . ?
F2_3 P1_3 C3_3 89.40(14) . . ?
C1_3 P1_3 C3_3 171.65(16) . . ?
F1_3 P1_3 C5_3 91.34(12) . . ?
F3_3 P1_3 C5_3 176.43(12) . . ?
F2_3 P1_3 C5_3 86.89(13) . . ?
C1_3 P1_3 C5_3 95.52(15) . . ?
C3_3 P1_3 C5_3 92.76(15) . . ?
F5_4 C1_4 C2_4 115.4(18) . . ?
F5_4 C1_4 F4_4 102.3(16) . . ?
C2_4 C1_4 F4_4 101.7(19) . . ?
F5_4 C1_4 P1_4 111.7(16) . . ?
C2_4 C1_4 P1_4 116.6(15) . . ?
F4_4 C1_4 P1_4 107.1(14) . . ?
C1_4 C2_4 F6_4 112.2(19) . . ?
C1_4 C2_4 F7_4 103.4(16) . . ?
F6_4 C2_4 F7_4 89.5(15) . . ?
C1_4 C2_4 F8_4 125.3(19) . . ?
F6_4 C2_4 F8_4 83.4(15) . . ?
F7_4 C2_4 F8_4 130(2) . . ?
F10_4 C3_4 F9_4 104.6(15) . . ?
F10_4 C3_4 C4_4 109.1(16) . . ?
F9_4 C3_4 C4_4 106.3(16) . . ?
F10_4 C3_4 P1_4 112.3(13) . . ?
F9_4 C3_4 P1_4 110.6(13) . . ?
C4_4 C3_4 P1_4 113.4(14) . . ?
F12_4 C4_4 F11_4 103(2) . . ?
F12_4 C4_4 F13_4 146(2) . . ?
F11_4 C4_4 F13_4 94(2) . . ?
F12_4 C4_4 C3_4 87.7(17) . . ?
F11_4 C4_4 C3_4 124(2) . . ?
F13_4 C4_4 C3_4 106.5(19) . . ?
F15_4 C5_4 F14_4 100.5(18) . . ?
F15_4 C5_4 C6_4 107.3(18) . . ?
F14_4 C5_4 C6_4 105(2) . . ?
F15_4 C5_4 P1_4 109.5(16) . . ?
F14_4 C5_4 P1_4 114.6(14) . . ?
C6_4 C5_4 P1_4 118.4(17) . . ?
F16_4 C6_4 F18_4 115(2) . . ?
F16_4 C6_4 F17_4 104(2) . . ?
F18_4 C6_4 F17_4 103(2) . . ?
F16_4 C6_4 C5_4 111(2) . . ?
F18_4 C6_4 C5_4 114(2) . . ?
F17_4 C6_4 C5_4 110(2) . . ?
C4_4 F11_4 F13_4 44.9(14) . . ?
C4_4 F13_4 F11_4 41.6(14) . . ?
F1_4 P1_4 F2_4 174.8(8) . . ?
F1_4 P1_4 F3_4 94.5(7) . . ?
F2_4 P1_4 F3_4 89.5(7) . . ?
F1_4 P1_4 C5_4 92.7(9) . . ?
F2_4 P1_4 C5_4 91.3(9) . . ?
F3_4 P1_4 C5_4 81.3(9) . . ?
F1_4 P1_4 C1_4 86.4(9) . . ?
F2_4 P1_4 C1_4 89.8(9) . . ?
F3_4 P1_4 C1_4 178.0(10) . . ?
C5_4 P1_4 C1_4 96.8(10) . . ?
F1_4 P1_4 C3_4 89.0(8) . . ?
F2_4 P1_4 C3_4 87.6(9) . . ?
F3_4 P1_4 C3_4 90.6(8) . . ?
C5_4 P1_4 C3_4 171.9(10) . . ?
C1_4 P1_4 C3_4 91.2(10) . . ?

loop_
_geom_bond_atom_site_label_1
_geom_bond_atom_site_label_2
_geom_bond_distance
_geom_bond_site_symmetry_2
_geom_bond_publ_flag
Cu1 C1_1 1.878(2) . ?
Cu1 N1_2 1.916(2) . ?
C1_1 N1_1 1.351(3) . ?
C1_1 N2_1 1.357(3) . ?
N1_1 C2_1 1.385(3) . ?
N1_1 C4_1 1.446(3) . ?
C2_1 C3_1 1.344(3) . ?
C2_1 H2_1 0.9500 . ?
N2_1 C3_1 1.385(3) . ?
N2_1 C16_1 1.443(3) . ?
C3_1 H3_1 0.9500 . ?
C4_1 C5_1 1.398(3) . ?
C4_1 C9_1 1.403(3) . ?
C5_1 C6_1 1.397(3) . ?
C5_1 C10_1 1.521(3) . ?
C6_1 C7_1 1.386(4) . ?
C6_1 H6_1 0.9500 . ?
C7_1 C8_1 1.384(4) . ?
C7_1 H7_1 0.9500 . ?
C8_1 C9_1 1.394(4) . ?
C8_1 H8_1 0.9500 . ?
C9_1 C13_1 1.519(4) . ?
C10_1 C11_1 1.507(4) . ?
C10_1 C12_1 1.533(4) . ?
C10_1 H10_1 1.0000 . ?
C11_1 H11A_1 0.9800 . ?
C11_1 H11B_1 0.9800 . ?
C11_1 H11C_1 0.9800 . ?
C12_1 H12A_1 0.9800 . ?
C12_1 H12B_1 0.9800 . ?
C12_1 H12C_1 0.9800 . ?
C13_1 C14_1 1.520(4) . ?
C13_1 C15_1 1.532(4) . ?
C13_1 H13_1 1.0000 . ?
C14_1 H14A_1 0.9800 . ?
C14_1 H14B_1 0.9800 . ?
C14_1 H14C_1 0.9800 . ?
C15_1 H15A_1 0.9800 . ?
C15_1 H15B_1 0.9800 . ?
C15_1 H15C_1 0.9800 . ?
C16_1 C21_1 1.399(3) . ?
C16_1 C17_1 1.402(3) . ?
C17_1 C18_1 1.390(3) . ?
C17_1 C22_1 1.519(4) . ?
C18_1 C19_1 1.382(4) . ?
C18_1 H18_1 0.9500 . ?
C19_1 C20_1 1.378(4) . ?
C19_1 H19_1 0.9500 . ?
C20_1 C21_1 1.393(3) . ?
C20_1 H20_1 0.9500 . ?
C21_1 C25_1 1.524(3) . ?
C22_1 C24_1 1.527(4) . ?
C22_1 C23_1 1.532(4) . ?
C22_1 H22_1 1.0000 . ?
C23_1 H23A_1 0.9800 . ?
C23_1 H23B_1 0.9800 . ?
C23_1 H23C_1 0.9800 . ?
C24_1 H24A_1 0.9800 . ?
C24_1 H24B_1 0.9800 . ?
C24_1 H24C_1 0.9800 . ?
C25_1 C27_1 1.527(4) . ?
C25_1 C26_1 1.532(4) . ?
C25_1 H25_1 1.0000 . ?
C26_1 H26A_1 0.9800 . ?
C26_1 H26B_1 0.9800 . ?
C26_1 H26C_1 0.9800 . ?
C27_1 H27A_1 0.9800 . ?
C27_1 H27B_1 0.9800 . ?
C27_1 H27C_1 0.9800 . ?
N1_2 C1_2 1.329(4) . ?
N1_2 C5_2 1.337(3) . ?
F1_2 C1_2 1.325(3) . ?
C2_2 C1_2 1.372(4) . ?
C2_2 C3_2 1.373(5) . ?
C2_2 H2_2 0.9500 . ?
F2_2 C5_2 1.332(3) . ?
C3_2 C4_2 1.379(5) . ?
C3_2 H3_2 0.9500 . ?
C4_2 C5_2 1.373(4) . ?
C4_2 H4_2 0.9500 . ?
C1_3 F4_3 1.360(4) . ?
C1_3 F5_3 1.378(4) . ?
C1_3 C2_3 1.511(5) . ?
C1_3 P1_3 1.925(4) . ?
C2_3 F8_3 1.314(5) . ?
C2_3 F6_3 1.318(5) . ?
C2_3 F7_3 1.350(5) . ?
C3_3 F10_3 1.374(4) . ?
C3_3 F9_3 1.396(4) . ?
C3_3 C4_3 1.512(5) . ?
C3_3 P1_3 1.938(3) . ?
C4_3 F12_3 1.322(4) . ?
C4_3 F11_3 1.341(4) . ?
C4_3 F13_3 1.356(5) . ?
C5_3 F15_3 1.365(3) . ?
C5_3 F14_3 1.370(4) . ?
C5_3 C6_3 1.540(5) . ?
C5_3 P1_3 1.959(3) . ?
C6_3 F16_3 1.321(4) . ?
C6_3 F18_3 1.328(4) . ?
C6_3 F17_3 1.351(4) . ?
F1_3 P1_3 1.6137(18) . ?
F2_3 P1_3 1.622(2) . ?
F3_3 P1_3 1.6198(18) . ?
C1_4 F5_4 1.39(3) . ?
C1_4 C2_4 1.40(4) . ?
C1_4 F4_4 1.41(3) . ?
C1_4 P1_4 1.92(2) . ?
C2_4 F6_4 1.57(2) . ?
C2_4 F7_4 1.585(19) . ?
C2_4 F8_4 1.63(2) . ?
C3_4 F10_4 1.44(2) . ?
C3_4 F9_4 1.45(2) . ?
C3_4 C4_4 1.71(3) . ?
C3_4 P1_4 1.92(2) . ?
C4_4 F12_4 1.15(3) . ?
C4_4 F11_4 1.16(3) . ?
C4_4 F13_4 1.23(3) . ?
C5_4 F15_4 1.35(2) . ?
C5_4 F14_4 1.39(3) . ?
C5_4 C6_4 1.52(3) . ?
C5_4 P1_4 1.90(2) . ?
C6_4 F16_4 1.31(3) . ?
C6_4 F18_4 1.31(3) . ?
C6_4 F17_4 1.40(3) . ?
F1_4 P1_4 1.597(12) . ?
F2_4 P1_4 1.602(14) . ?
F3_4 P1_4 1.642(12) . ?
F11_4 F13_4 1.74(2) . ?
